data_7232594
loop_
_publ_author_name
'Boudriga, Sarra'
'Haddad, Saoussen'
'Askri, Moheddine'
'Soldera, Armand'
'Knorr, Michael'
'Strohmann, Carsten'
'Golz, Christopher'

_publ_section_title
;
 Highly diastereoselective construction of novel
 dispiropyrrolo[2,1-a]isoquinoline derivatives via multicomponent
 1,3-dipolar cycloaddition of cyclic diketones-based
 tetrahydroisoquinolinium N-ylides
;
_journal_issue 20
_journal_name_full 'RSC Advances'
_journal_page_first 11082
_journal_paper_doi 10.1039/C8RA09884K
_journal_volume 9
_journal_year 2019
_chemical_formula_moiety 'C37 H27 N3 O3'
_chemical_formula_sum 'C37 H27 N3 O3'
_chemical_formula_weight 561.61
_chemical_name_systematic
'1'S * ,2'S * ,3S * ,10b'S * ) - 1''-phenyl - 2'-( pyridin-2-yl )- 6',10b'-dihydro-2H,2'H,5'H-dispiro [acenaphthylene-1,3'-pyrrolo[2,1-a]isoquinoline-1',3''-pyrrolidine]-2,2'',5''-trione'
_space_group_crystal_system monoclinic
_space_group_IT_number 14
_space_group_name_Hall '-P 2ybc'
_space_group_name_H-M_alt 'P 1 21/c 1'
_symmetry_space_group_name_Hall '-P 2ybc'
_symmetry_space_group_name_H-M 'P 1 21/c 1'
_atom_sites_solution_hydrogens geom
_audit_creation_date 2017-11-10
_audit_creation_method
;
Olex2 1.2
(compiled 2017.08.10 svn.r3458 for OlexSys, GUI svn.r5381)
;
_audit_update_record
;
2017-11-14 deposited with the CCDC.    2019-03-06 downloaded from the CCDC.
;
_cell_angle_alpha 90
_cell_angle_beta 91.888(4)
_cell_angle_gamma 90
_cell_formula_units_Z 4
_cell_length_a 11.7916(5)
_cell_length_b 9.7185(4)
_cell_length_c 24.5997(10)
_cell_measurement_reflns_used 7583
_cell_measurement_temperature 150
_cell_measurement_theta_max 28.3950
_cell_measurement_theta_min 2.6530
_cell_volume 2817.5(2)
_computing_molecular_graphics 'Olex2 (Dolomanov et al., 2009)'
_computing_publication_material 'Olex2 (Dolomanov et al., 2009)'
_computing_structure_refinement 'ShelXL (Sheldrick, 2015)'
_computing_structure_solution 'XS (Sheldrick, 2008)'
_diffrn_ambient_temperature 150.0
_diffrn_detector_area_resol_mean 16.0560
_diffrn_detector_type Sapphire3
_diffrn_measured_fraction_theta_full 1.000
_diffrn_measured_fraction_theta_max 0.998
_diffrn_measurement_device 'four-circle diffractometer'
_diffrn_measurement_device_type 'Xcalibur, Sapphire3'
_diffrn_measurement_method '\w scans'
_diffrn_radiation_type MoK\a
_diffrn_radiation_wavelength 0.71073
_diffrn_reflns_av_R_equivalents 0.0470
_diffrn_reflns_av_unetI/netI 0.0340
_diffrn_reflns_Laue_measured_fraction_full 1.000
_diffrn_reflns_Laue_measured_fraction_max 0.998
_diffrn_reflns_limit_h_max 15
_diffrn_reflns_limit_h_min -15
_diffrn_reflns_limit_k_max 12
_diffrn_reflns_limit_k_min -12
_diffrn_reflns_limit_l_max 31
_diffrn_reflns_limit_l_min -31
_diffrn_reflns_number 39113
_diffrn_reflns_point_group_measured_fraction_full 1.000
_diffrn_reflns_point_group_measured_fraction_max 0.998
_diffrn_reflns_theta_full 26.000
_diffrn_reflns_theta_max 26.997
_diffrn_reflns_theta_min 2.253
_exptl_absorpt_coefficient_mu 0.085
_exptl_absorpt_correction_T_max 1.00000
_exptl_absorpt_correction_T_min 0.97807
_exptl_absorpt_correction_type multi-scan
_exptl_absorpt_process_details
;
CrysAlisPro, Agilent Technologies,
Version 1.171.37.34 (release 22-05-2014 CrysAlis171 .NET)
(compiled May 22 2014,16:03:01)
Empirical absorption correction using spherical harmonics,
 implemented in SCALE3 ABSPACK scaling algorithm.
;
_exptl_crystal_colour colourless
_exptl_crystal_colour_primary colourless
_exptl_crystal_density_diffrn 1.324
_exptl_crystal_description block
_exptl_crystal_F_000 1176
_exptl_crystal_size_max 0.3
_exptl_crystal_size_mid 0.2
_exptl_crystal_size_min 0.1
_refine_diff_density_max 0.260
_refine_diff_density_min -0.237
_refine_diff_density_rms 0.043
_refine_ls_extinction_method none
_refine_ls_goodness_of_fit_ref 1.016
_refine_ls_hydrogen_treatment constr
_refine_ls_matrix_type full
_refine_ls_number_parameters 407
_refine_ls_number_reflns 6140
_refine_ls_number_restraints 0
_refine_ls_restrained_S_all 1.016
_refine_ls_R_factor_all 0.0607
_refine_ls_R_factor_gt 0.0440
_refine_ls_shift/su_max 0.001
_refine_ls_shift/su_mean 0.000
_refine_ls_structure_factor_coef Fsqd
_refine_ls_weighting_details 'w=1/[\s^2^(Fo^2^)+(0.0388P)^2^+1.1948P] where P=(Fo^2^+2Fc^2^)/3'
_refine_ls_weighting_scheme calc
_refine_ls_wR_factor_gt 0.0934
_refine_ls_wR_factor_ref 0.1022
_reflns_Friedel_coverage 0.000
_reflns_number_gt 4875
_reflns_number_total 6140
_reflns_threshold_expression 'I > 2\s(I)'
_cod_data_source_file c8ra09884k2.cif
_cod_data_source_block 3007
_cod_database_code 7232594
_shelx_shelxl_version_number 2014/7
_shelx_space_group_comment
;
The symmetry employed for this shelxl refinement is uniquely defined
by the following loop, which should always be used as a source of
symmetry information in preference to the above space-group names.
They are only intended as comments.
;
_olex2_refinement_description
;
1. Fixed Uiso
 At 1.2 times of:
  All C(H) groups, All C(H,H) groups
2. Others
 Sof(H37A)=Sof(H35A)=Sof(N3B)=Sof(C34B)=Sof(H34B)=1-FVAR(1)
 Sof(N3A)=Sof(C34A)=Sof(H34A)=Sof(H37)=Sof(H35)=FVAR(1)
3.a Ternary CH refined with riding coordinates:
 C21(H21), C32(H32)
3.b Secondary CH2 refined with riding coordinates:
 C13(H13A,H13B), C14(H14A,H14B), C31(H31A,H31B)
3.c Aromatic/amide H refined with riding coordinates:
 C34A(H34A), C3(H3), C4(H4), C5(H5), C8(H8), C9(H9), C10(H10), C16(H16),
 C17(H17), C18(H18), C19(H19), C25(H25), C26(H26), C27(H27), C28(H28), C29(H29),
  C36(H36), C37(H37), C37(H37A), C35(H35), C35(H35A), C34B(H34B)
;
_olex2_submission_special_instructions 'No special instructions were received'

loop_
_space_group_symop_operation_xyz
'x, y, z'
'-x, y+1/2, -z+1/2'
'-x, -y, -z'
'x, -y-1/2, z-1/2'

loop_
_atom_site_label
_atom_site_type_symbol
_atom_site_fract_x
_atom_site_fract_y
_atom_site_fract_z
_atom_site_U_iso_or_equiv
_atom_site_adp_type
_atom_site_occupancy
_atom_site_site_symmetry_order
_atom_site_calc_flag
_atom_site_refinement_flags_posn
_atom_site_refinement_flags_occupancy
_atom_site_disorder_assembly
_atom_site_disorder_group
N3A N 0.3058(8) 1.2870(12) 0.3747(4) 0.0204(15) Uani 0.605(17) 1 d . P A 1
C34A C 0.3998(14) 1.1726(15) 0.4469(5) 0.027(2) Uani 0.605(17) 1 d . P A 1
H34A H 0.4276 1.0883 0.4617 0.033 Uiso 0.605(17) 1 calc R P A 1
O1 O 0.08790(9) 1.15945(11) 0.30853(4) 0.0258(2) Uani 1 1 d . . . .
O2 O 0.33963(9) 0.76992(11) 0.42986(4) 0.0256(2) Uani 1 1 d . . . .
C1 C 0.17845(12) 1.13836(15) 0.28802(6) 0.0209(3) Uani 1 1 d . . . .
C2 C 0.21956(13) 1.19832(15) 0.23663(6) 0.0224(3) Uani 1 1 d . . . .
C3 C 0.17125(14) 1.28536(16) 0.19866(6) 0.0285(3) Uani 1 1 d . . . .
H3 H 0.0970 1.3208 0.2029 0.034 Uiso 1 1 calc R . . .
C4 C 0.23481(15) 1.32111(17) 0.15298(6) 0.0332(4) Uani 1 1 d . . . .
H4 H 0.2020 1.3807 0.1262 0.040 Uiso 1 1 calc R . . .
C5 C 0.34257(15) 1.27203(17) 0.14628(6) 0.0316(4) Uani 1 1 d . . . .
H5 H 0.3828 1.2992 0.1152 0.038 Uiso 1 1 calc R . . .
C6 C 0.39519(13) 1.18169(15) 0.18470(6) 0.0245(3) Uani 1 1 d . . . .
C7 C 0.32951(12) 1.14642(15) 0.22935(6) 0.0206(3) Uani 1 1 d . . . .
C8 C 0.50402(14) 1.12055(16) 0.18308(6) 0.0282(4) Uani 1 1 d . . . .
H8 H 0.5535 1.1439 0.1548 0.034 Uiso 1 1 calc R . . .
C9 C 0.53795(13) 1.02758(16) 0.22232(6) 0.0272(3) Uani 1 1 d . . . .
H9 H 0.6108 0.9866 0.2202 0.033 Uiso 1 1 calc R . . .
C10 C 0.46820(12) 0.99030(15) 0.26597(6) 0.0232(3) Uani 1 1 d . . . .
H10 H 0.4932 0.9241 0.2921 0.028 Uiso 1 1 calc R . . .
C11 C 0.36442(12) 1.05170(14) 0.26949(5) 0.0190(3) Uani 1 1 d . . . .
C12 C 0.27001(12) 1.03205(14) 0.30901(5) 0.0187(3) Uani 1 1 d . . . .
C13 C 0.17333(13) 0.83750(15) 0.25665(6) 0.0235(3) Uani 1 1 d . . . .
H13A H 0.2204 0.8619 0.2255 0.028 Uiso 1 1 calc R . . .
H13B H 0.0966 0.8770 0.2504 0.028 Uiso 1 1 calc R . . .
C14 C 0.16628(13) 0.68218(16) 0.26271(6) 0.0268(3) Uani 1 1 d . . . .
H14A H 0.1183 0.6443 0.2325 0.032 Uiso 1 1 calc R . . .
H14B H 0.2432 0.6424 0.2600 0.032 Uiso 1 1 calc R . . .
C15 C 0.11745(12) 0.63974(15) 0.31627(6) 0.0237(3) Uani 1 1 d . . . .
C16 C 0.07677(13) 0.50610(16) 0.32324(7) 0.0307(4) Uani 1 1 d . . . .
H16 H 0.0845 0.4412 0.2947 0.037 Uiso 1 1 calc R . . .
C17 C 0.02581(15) 0.46564(17) 0.37016(7) 0.0364(4) Uani 1 1 d . . . .
H17 H -0.0006 0.3739 0.3739 0.044 Uiso 1 1 calc R . . .
C18 C 0.01334(15) 0.55959(18) 0.41190(7) 0.0354(4) Uani 1 1 d . . . .
H18 H -0.0226 0.5329 0.4443 0.043 Uiso 1 1 calc R . . .
C19 C 0.05353(13) 0.69294(16) 0.40622(6) 0.0275(3) Uani 1 1 d . . . .
H19 H 0.0438 0.7577 0.4346 0.033 Uiso 1 1 calc R . . .
C20 C 0.10800(12) 0.73300(15) 0.35926(6) 0.0210(3) Uani 1 1 d . . . .
C21 C 0.14731(12) 0.88002(14) 0.35201(5) 0.0186(3) Uani 1 1 d . . . .
H21 H 0.0788 0.9363 0.3420 0.022 Uiso 1 1 calc R . . .
C22 C 0.21161(12) 0.95524(14) 0.39962(5) 0.0186(3) Uani 1 1 d . . . .
C23 C 0.26965(12) 0.85641(14) 0.43980(5) 0.0197(3) Uani 1 1 d . . . .
C24 C 0.26821(13) 0.80837(16) 0.53894(6) 0.0232(3) Uani 1 1 d . . . .
C25 C 0.24681(15) 0.66878(17) 0.54126(7) 0.0334(4) Uani 1 1 d . . . .
H25 H 0.2073 0.6237 0.5121 0.040 Uiso 1 1 calc R . . .
C26 C 0.28390(16) 0.5954(2) 0.58682(7) 0.0414(4) Uani 1 1 d . . . .
H26 H 0.2704 0.4992 0.5888 0.050 Uiso 1 1 calc R . . .
C27 C 0.34026(15) 0.6615(2) 0.62928(7) 0.0390(4) Uani 1 1 d . . . .
H27 H 0.3653 0.6109 0.6604 0.047 Uiso 1 1 calc R . . .
C28 C 0.36035(16) 0.8004(2) 0.62663(7) 0.0416(5) Uani 1 1 d . . . .
H28 H 0.3986 0.8456 0.6561 0.050 Uiso 1 1 calc R . . .
C29 C 0.32511(15) 0.87512(18) 0.58111(6) 0.0334(4) Uani 1 1 d . . . .
H29 H 0.3400 0.9710 0.5790 0.040 Uiso 1 1 calc R . . .
C30 C 0.15814(12) 0.99751(15) 0.49248(6) 0.0213(3) Uani 1 1 d . . . .
C31 C 0.13364(12) 1.04167(15) 0.43494(6) 0.0209(3) Uani 1 1 d . . . .
H31A H 0.1498 1.1409 0.4305 0.025 Uiso 1 1 calc R . . .
H31B H 0.0530 1.0247 0.4245 0.025 Uiso 1 1 calc R . . .
C32 C 0.30651(12) 1.03717(14) 0.36972(5) 0.0187(3) Uani 1 1 d . . . .
H32 H 0.3763 0.9790 0.3733 0.022 Uiso 1 1 calc R . . .
C33 C 0.33731(12) 1.17227(15) 0.39637(6) 0.0201(3) Uani 1 1 d . . . .
C36 C 0.38417(16) 1.40950(19) 0.45133(8) 0.0431(5) Uani 1 1 d . . . .
H36 H 0.3990 1.4927 0.4705 0.052 Uiso 1 1 calc R . . .
C37 C 0.32781(15) 1.41086(19) 0.40202(8) 0.0385(4) Uani 1 1 d . . . .
H37 H 0.3036 1.4956 0.3863 0.046 Uiso 0.605(17) 1 calc R P A 1
H37A H 0.3049 1.4984 0.3884 0.046 Uiso 0.395(17) 1 calc R P A 2
N1 N 0.22473(10) 0.89047(12) 0.30720(5) 0.0186(3) Uani 1 1 d . . . .
N2 N 0.23133(10) 0.88448(12) 0.49162(5) 0.0209(3) Uani 1 1 d . . . .
O3 O 0.12134(9) 1.04635(11) 0.53360(4) 0.0292(3) Uani 1 1 d . . . .
C35 C 0.41903(16) 1.2851(2) 0.47268(7) 0.0454(5) Uani 1 1 d . . . .
H35 H 0.4580 1.2826 0.5071 0.055 Uiso 0.605(17) 1 calc R P A 1
H35A H 0.4635 1.2823 0.5056 0.055 Uiso 0.395(17) 1 calc R P A 2
N3B N 0.3868(18) 1.154(2) 0.4440(7) 0.031(4) Uani 0.395(17) 1 d . P A 2
C34B C 0.3018(19) 1.304(2) 0.3714(10) 0.039(5) Uani 0.395(17) 1 d . P A 2
H34B H 0.2641 1.3115 0.3368 0.046 Uiso 0.395(17) 1 calc R P A 2

loop_
_atom_site_aniso_label
_atom_site_aniso_U_11
_atom_site_aniso_U_22
_atom_site_aniso_U_33
_atom_site_aniso_U_23
_atom_site_aniso_U_13
_atom_site_aniso_U_12
N3A 0.021(2) 0.022(4) 0.018(2) 0.001(3) -0.0010(16) -0.003(2)
C34A 0.032(3) 0.033(5) 0.015(3) 0.006(4) -0.0097(19) -0.003(3)
O1 0.0208(5) 0.0261(6) 0.0308(6) 0.0004(4) 0.0035(5) 0.0026(4)
O2 0.0312(6) 0.0242(5) 0.0215(5) 0.0000(4) 0.0008(4) 0.0072(5)
C1 0.0213(8) 0.0203(7) 0.0208(7) -0.0010(6) -0.0010(6) -0.0014(6)
C2 0.0236(8) 0.0220(7) 0.0215(7) 0.0010(6) -0.0016(6) -0.0011(6)
C3 0.0288(9) 0.0291(8) 0.0272(8) 0.0047(7) -0.0033(7) 0.0008(7)
C4 0.0432(10) 0.0314(9) 0.0244(8) 0.0096(7) -0.0062(7) -0.0009(8)
C5 0.0443(10) 0.0303(9) 0.0206(8) 0.0054(7) 0.0050(7) -0.0071(7)
C6 0.0318(8) 0.0232(8) 0.0186(7) -0.0019(6) 0.0037(6) -0.0059(6)
C7 0.0234(8) 0.0214(7) 0.0169(7) -0.0012(6) -0.0005(6) -0.0033(6)
C8 0.0305(9) 0.0296(8) 0.0252(8) -0.0025(7) 0.0116(7) -0.0060(7)
C9 0.0205(8) 0.0311(8) 0.0303(8) -0.0065(7) 0.0053(6) -0.0008(6)
C10 0.0223(8) 0.0257(8) 0.0216(7) -0.0013(6) -0.0001(6) 0.0002(6)
C11 0.0208(7) 0.0207(7) 0.0154(7) -0.0018(5) 0.0009(6) -0.0023(6)
C12 0.0184(7) 0.0199(7) 0.0178(7) 0.0004(5) 0.0011(6) 0.0005(6)
C13 0.0218(8) 0.0312(8) 0.0176(7) -0.0038(6) -0.0005(6) 0.0002(6)
C14 0.0230(8) 0.0290(8) 0.0281(8) -0.0112(6) -0.0017(6) 0.0008(6)
C15 0.0169(7) 0.0236(8) 0.0301(8) -0.0024(6) -0.0059(6) 0.0018(6)
C16 0.0277(8) 0.0227(8) 0.0412(10) -0.0074(7) -0.0066(7) 0.0003(7)
C17 0.0360(10) 0.0230(8) 0.0497(11) 0.0036(8) -0.0069(8) -0.0088(7)
C18 0.0364(10) 0.0336(9) 0.0362(9) 0.0075(7) -0.0001(8) -0.0119(8)
C19 0.0279(8) 0.0268(8) 0.0277(8) 0.0003(6) -0.0009(7) -0.0059(7)
C20 0.0185(7) 0.0202(7) 0.0242(7) 0.0008(6) -0.0033(6) -0.0003(6)
C21 0.0184(7) 0.0204(7) 0.0172(7) 0.0002(5) 0.0001(6) -0.0002(6)
C22 0.0213(7) 0.0178(7) 0.0167(7) 0.0001(5) 0.0022(6) 0.0000(6)
C23 0.0231(7) 0.0194(7) 0.0168(7) -0.0011(6) 0.0015(6) -0.0032(6)
C24 0.0254(8) 0.0291(8) 0.0153(7) 0.0016(6) 0.0037(6) -0.0001(6)
C25 0.0402(10) 0.0306(9) 0.0289(9) 0.0049(7) -0.0041(7) -0.0055(7)
C26 0.0469(11) 0.0366(10) 0.0406(11) 0.0160(8) 0.0014(9) -0.0002(8)
C27 0.0391(10) 0.0546(12) 0.0236(9) 0.0143(8) 0.0041(8) 0.0126(9)
C28 0.0456(11) 0.0579(12) 0.0207(8) -0.0044(8) -0.0085(8) 0.0056(9)
C29 0.0413(10) 0.0341(9) 0.0245(8) -0.0033(7) -0.0029(7) -0.0023(8)
C30 0.0198(7) 0.0228(7) 0.0217(7) -0.0047(6) 0.0035(6) -0.0052(6)
C31 0.0223(7) 0.0196(7) 0.0210(7) -0.0007(6) 0.0040(6) 0.0002(6)
C32 0.0193(7) 0.0214(7) 0.0154(7) 0.0013(5) 0.0011(5) 0.0002(6)
C33 0.0194(7) 0.0244(8) 0.0168(7) -0.0010(6) 0.0030(6) -0.0033(6)
C36 0.0354(10) 0.0362(10) 0.0582(12) -0.0243(9) 0.0069(9) -0.0110(8)
C37 0.0332(10) 0.0253(10) 0.0577(12) 0.0060(9) 0.0108(9) -0.0016(7)
N1 0.0201(6) 0.0202(6) 0.0155(6) -0.0019(5) 0.0008(5) -0.0015(5)
N2 0.0264(7) 0.0216(6) 0.0147(6) -0.0002(5) 0.0022(5) -0.0019(5)
O3 0.0288(6) 0.0371(6) 0.0220(6) -0.0095(5) 0.0047(5) 0.0006(5)
C35 0.0399(11) 0.0715(15) 0.0244(9) -0.0145(9) -0.0073(8) 0.0005(10)
N3B 0.034(6) 0.028(5) 0.030(5) -0.016(3) 0.001(4) -0.003(4)
C34B 0.039(6) 0.024(5) 0.054(8) 0.025(4) 0.012(5) 0.009(4)

loop_
_atom_type_symbol
_atom_type_description
_atom_type_scat_dispersion_real
_atom_type_scat_dispersion_imag
_atom_type_scat_source
C C 0.0033 0.0016 'International Tables Vol C Tables 4.2.6.8 and 6.1.1.4'
H H 0.0000 0.0000 'International Tables Vol C Tables 4.2.6.8 and 6.1.1.4'
N N 0.0061 0.0033 'International Tables Vol C Tables 4.2.6.8 and 6.1.1.4'
O O 0.0106 0.0060 'International Tables Vol C Tables 4.2.6.8 and 6.1.1.4'

loop_
_geom_angle_atom_site_label_1
_geom_angle_atom_site_label_2
_geom_angle_atom_site_label_3
_geom_angle
C33 N3A C37 120.0(6)
C35 C34A C33 120.8(8)
O1 C1 C2 127.08(14)
O1 C1 C12 125.43(13)
C2 C1 C12 107.31(12)
C3 C2 C1 132.95(14)
C3 C2 C7 119.90(14)
C7 C2 C1 107.14(12)
C2 C3 C4 118.29(15)
C5 C4 C3 121.81(15)
C4 C5 C6 121.45(14)
C7 C6 C5 115.54(14)
C7 C6 C8 116.26(14)
C8 C6 C5 128.18(14)
C6 C7 C2 123.01(14)
C11 C7 C2 113.34(12)
C11 C7 C6 123.59(14)
C9 C8 C6 120.00(14)
C8 C9 C10 122.47(14)
C11 C10 C9 118.57(14)
C7 C11 C12 109.27(12)
C10 C11 C7 119.01(13)
C10 C11 C12 131.63(13)
C11 C12 C1 102.60(11)
C11 C12 C32 115.49(12)
C32 C12 C1 117.68(11)
N1 C12 C1 111.07(11)
N1 C12 C11 111.78(11)
N1 C12 C32 98.54(10)
N1 C13 C14 106.83(12)
C15 C14 C13 112.34(12)
C16 C15 C14 120.18(14)
C16 C15 C20 118.22(14)
C20 C15 C14 121.57(13)
C17 C16 C15 122.00(15)
C16 C17 C18 119.56(15)
C17 C18 C19 119.70(16)
C18 C19 C20 120.78(15)
C15 C20 C21 119.30(13)
C19 C20 C15 119.67(14)
C19 C20 C21 120.78(13)
C20 C21 C22 119.86(11)
N1 C21 C20 110.89(11)
N1 C21 C22 103.57(11)
C21 C22 C32 102.82(10)
C23 C22 C21 112.90(11)
C23 C22 C31 104.01(11)
C23 C22 C32 108.10(11)
C31 C22 C21 113.37(12)
C31 C22 C32 115.82(11)
O2 C23 C22 127.01(12)
O2 C23 N2 124.44(13)
N2 C23 C22 108.52(12)
C25 C24 N2 119.27(14)
C29 C24 C25 121.06(15)
C29 C24 N2 119.66(14)
C24 C25 C26 119.04(16)
C27 C26 C25 120.24(17)
C28 C27 C26 120.16(16)
C27 C28 C29 120.40(17)
C24 C29 C28 119.10(16)
N2 C30 C31 108.11(11)
O3 C30 C31 127.87(14)
O3 C30 N2 124.00(14)
C30 C31 C22 106.11(12)
C12 C32 C22 104.84(11)
C33 C32 C12 120.36(12)
C33 C32 C22 113.71(11)
N3A C33 C34A 119.6(7)
N3A C33 C32 120.9(3)
C34A C33 C32 119.5(6)
N3B C33 C32 111.4(10)
N3B C33 C34B 127.2(13)
C34B C33 C32 121.1(8)
C37 C36 C35 118.60(16)
C36 C37 N3A 119.8(5)
C34B C37 C36 127.0(13)
C13 N1 C12 119.63(11)
C21 N1 C12 106.09(10)
C21 N1 C13 111.52(11)
C23 N2 C24 122.86(12)
C23 N2 C30 112.75(12)
C30 N2 C24 124.33(12)
C34A C35 C36 121.0(5)
C36 C35 N3B 120.0(6)
C33 N3B C35 113.8(11)
C37 C34B C33 113.0(18)

loop_
_geom_bond_atom_site_label_1
_geom_bond_atom_site_label_2
_geom_bond_distance
N3A C33 1.286(13)
N3A C37 1.399(9)
C34A C33 1.424(13)
C34A C35 1.280(18)
O1 C1 1.2134(17)
O2 C23 1.2086(17)
C1 C2 1.488(2)
C1 C12 1.569(2)
C2 C3 1.370(2)
C2 C7 1.408(2)
C3 C4 1.414(2)
C4 C5 1.372(2)
C5 C6 1.418(2)
C6 C7 1.407(2)
C6 C8 1.416(2)
C7 C11 1.402(2)
C8 C9 1.372(2)
C9 C10 1.421(2)
C10 C11 1.367(2)
C11 C12 1.5141(19)
C12 C32 1.5412(19)
C12 N1 1.4760(18)
C13 C14 1.519(2)
C13 N1 1.4591(18)
C14 C15 1.512(2)
C15 C16 1.397(2)
C15 C20 1.400(2)
C16 C17 1.376(2)
C17 C18 1.386(2)
C18 C19 1.389(2)
C19 C20 1.395(2)
C20 C21 1.5144(19)
C21 C22 1.5565(19)
C21 N1 1.4577(17)
C22 C23 1.5243(19)
C22 C31 1.5356(19)
C22 C32 1.5752(19)
C23 N2 1.3935(17)
C24 C25 1.381(2)
C24 C29 1.379(2)
C24 N2 1.4345(18)
C25 C26 1.387(2)
C26 C27 1.379(3)
C27 C28 1.372(3)
C28 C29 1.387(2)
C30 C31 1.498(2)
C30 N2 1.3975(19)
C30 O3 1.2107(16)
C32 C33 1.507(2)
C33 N3B 1.304(18)
C33 C34B 1.48(3)
C36 C37 1.364(3)
C36 C35 1.376(3)
C37 C34B 1.31(2)
C35 N3B 1.50(2)

loop_
_geom_torsion_atom_site_label_1
_geom_torsion_atom_site_label_2
_geom_torsion_atom_site_label_3
_geom_torsion_atom_site_label_4
_geom_torsion
O1 C1 C2 C3 -2.1(3)
O1 C1 C2 C7 179.10(14)
O1 C1 C12 C11 -178.75(14)
O1 C1 C12 C32 -50.8(2)
O1 C1 C12 N1 61.67(18)
O2 C23 N2 C24 -2.7(2)
O2 C23 N2 C30 174.55(14)
C1 C2 C3 C4 -179.00(15)
C1 C2 C7 C6 -179.80(13)
C1 C2 C7 C11 3.03(17)
C1 C12 C32 C22 81.66(14)
C1 C12 C32 C33 -47.93(17)
C1 C12 N1 C13 53.04(16)
C1 C12 N1 C21 -74.07(13)
C2 C1 C12 C11 5.73(14)
C2 C1 C12 C32 133.70(12)
C2 C1 C12 N1 -113.84(12)
C2 C3 C4 C5 -0.5(2)
C2 C7 C11 C10 177.83(13)
C2 C7 C11 C12 0.83(17)
C3 C2 C7 C6 1.3(2)
C3 C2 C7 C11 -175.92(14)
C3 C4 C5 C6 0.6(3)
C4 C5 C6 C7 0.2(2)
C4 C5 C6 C8 178.68(16)
C5 C6 C7 C2 -1.1(2)
C5 C6 C7 C11 175.74(14)
C5 C6 C8 C9 -175.48(16)
C6 C7 C11 C10 0.7(2)
C6 C7 C11 C12 -176.32(13)
C6 C8 C9 C10 -1.0(2)
C7 C2 C3 C4 -0.4(2)
C7 C6 C8 C9 3.0(2)
C7 C11 C12 C1 -4.05(14)
C7 C11 C12 C32 -133.39(13)
C7 C11 C12 N1 115.03(13)
C8 C6 C7 C2 -179.80(14)
C8 C6 C7 C11 -2.9(2)
C8 C9 C10 C11 -1.4(2)
C9 C10 C11 C7 1.5(2)
C9 C10 C11 C12 177.71(14)
C10 C11 C12 C1 179.47(15)
C10 C11 C12 C32 50.1(2)
C10 C11 C12 N1 -61.5(2)
C11 C12 C32 C22 -156.81(11)
C11 C12 C32 C33 73.61(16)
C11 C12 N1 C13 -60.90(16)
C11 C12 N1 C21 172.00(11)
C12 C1 C2 C3 173.28(16)
C12 C1 C2 C7 -5.48(15)
C12 C32 C33 N3A 18.9(5)
C12 C32 C33 C34A -162.7(7)
C12 C32 C33 N3B -167.4(9)
C12 C32 C33 C34B 18.5(10)
C13 C14 C15 C16 163.01(14)
C13 C14 C15 C20 -14.8(2)
C14 C13 N1 C12 164.29(12)
C14 C13 N1 C21 -71.18(14)
C14 C15 C16 C17 -176.20(15)
C14 C15 C20 C19 174.46(14)
C14 C15 C20 C21 0.1(2)
C15 C16 C17 C18 0.4(3)
C15 C20 C21 C22 -140.07(14)
C15 C20 C21 N1 -19.50(18)
C16 C15 C20 C19 -3.4(2)
C16 C15 C20 C21 -177.68(13)
C16 C17 C18 C19 -0.8(3)
C17 C18 C19 C20 -1.0(3)
C18 C19 C20 C15 3.1(2)
C18 C19 C20 C21 177.33(15)
C19 C20 C21 C22 45.69(19)
C19 C20 C21 N1 166.26(13)
C20 C15 C16 C17 1.7(2)
C20 C21 C22 C23 23.61(17)
C20 C21 C22 C31 -94.36(15)
C20 C21 C22 C32 139.84(12)
C20 C21 N1 C12 -171.98(11)
C20 C21 N1 C13 56.21(15)
C21 C22 C23 O2 57.58(19)
C21 C22 C23 N2 -124.29(12)
C21 C22 C31 C30 127.78(12)
C21 C22 C32 C12 13.96(13)
C21 C22 C32 C33 147.39(12)
C22 C21 N1 C12 -42.17(13)
C22 C21 N1 C13 -173.98(11)
C22 C23 N2 C24 179.11(12)
C22 C23 N2 C30 -3.64(16)
C22 C32 C33 N3A -106.7(5)
C22 C32 C33 C34A 71.8(7)
C22 C32 C33 N3B 67.1(10)
C22 C32 C33 C34B -107.1(10)
C23 C22 C31 C30 4.77(14)
C23 C22 C32 C12 133.59(11)
C23 C22 C32 C33 -92.99(14)
C24 C25 C26 C27 0.6(3)
C25 C24 C29 C28 -0.5(3)
C25 C24 N2 C23 -61.1(2)
C25 C24 N2 C30 122.00(16)
C25 C26 C27 C28 -0.2(3)
C26 C27 C28 C29 -0.6(3)
C27 C28 C29 C24 0.9(3)
C29 C24 C25 C26 -0.3(3)
C29 C24 N2 C23 118.42(16)
C29 C24 N2 C30 -58.5(2)
C31 C22 C23 O2 -179.10(14)
C31 C22 C23 N2 -0.97(15)
C31 C22 C32 C12 -110.24(13)
C31 C22 C32 C33 23.19(17)
C31 C30 N2 C23 6.83(16)
C31 C30 N2 C24 -175.96(13)
C32 C12 N1 C13 177.19(12)
C32 C12 N1 C21 50.08(12)
C32 C22 C23 O2 -55.47(19)
C32 C22 C23 N2 122.66(12)
C32 C22 C31 C30 -113.68(13)
C32 C33 N3B C35 -179.7(9)
C32 C33 C34B C37 174.8(9)
C33 N3A C37 C36 0.9(9)
C33 C34A C35 C36 -2.8(16)
C36 C37 C34B C33 2(2)
C36 C35 N3B C33 7.5(17)
C37 N3A C33 C34A -3.2(12)
C37 N3A C33 C32 175.2(5)
C37 C36 C35 C34A 0.4(9)
C37 C36 C35 N3B -4.9(9)
N1 C12 C32 C22 -37.64(12)
N1 C12 C32 C33 -167.23(12)
N1 C13 C14 C15 47.62(16)
N1 C21 C22 C23 -100.55(12)
N1 C21 C22 C31 141.48(11)
N1 C21 C22 C32 15.68(13)
N2 C24 C25 C26 179.21(15)
N2 C24 C29 C28 -179.99(15)
N2 C30 C31 C22 -7.05(15)
O3 C30 C31 C22 174.22(14)
O3 C30 N2 C23 -174.38(14)
O3 C30 N2 C24 2.8(2)
C35 C34A C33 N3A 4.3(16)
C35 C34A C33 C32 -174.2(9)
C35 C36 C37 N3A 0.7(5)
C35 C36 C37 C34B 0.0(12)
N3B C33 C34B C37 2(2)
C34B C33 N3B C35 -6(2)
